data_4110825
loop_
_publ_author_name
'Cory A. Jaska'
'David J. H. Emslie'
'Michael J. D. Bosdet'
'Warren E. Piers'
'Ted S. Sorensen'
'Masood Parvez'

_publ_contact_author
;
    Masood Parvez
    Department of Chemistry
    University of Calgary
    2500 University Drive N.W.
    Calgary, Alberta, Canada T2N 1N4  
;
_publ_contact_author_email ' parvez@ucalgary.ca '
_publ_contact_author_fax ' (403)289-9488 '
_publ_contact_author_phone ' (403)220-5348 '
_publ_section_title
;
 Triphenylene Analogues with B2N2C2 Cores: Synthesis, Structure, Redox
 Behavior, and Photophysical Properties
;
_journal_name_full 'Journal of the American Chemical Society'
_journal_page_first 10885
_journal_page_last 10896
_journal_paper_doi 10.1021/ja063519p
_journal_volume 128
_journal_year 2006
_chemical_formula_sum 'C28 H28 B2 N2'
_chemical_formula_weight 414.14
_chemical_name_systematic
;
 ?
;
_space_group_IT_number 2
_symmetry_cell_setting triclinic
_symmetry_space_group_name_Hall '-P 1'
_symmetry_space_group_name_H-M 'P -1'
_atom_sites_solution_hydrogens geom
_atom_sites_solution_primary direct
_atom_sites_solution_secondary difmap
_audit_creation_method SHELXL-97
_cell_angle_alpha 103.001(18)
_cell_angle_beta 97.733(16)
_cell_angle_gamma 90.595(18)
_cell_formula_units_Z 4
_cell_length_a 10.152(3)
_cell_length_b 13.871(4)
_cell_length_c 17.069(6)
_cell_measurement_reflns_used 19828
_cell_measurement_temperature 173(2)
_cell_measurement_theta_max 27.5
_cell_measurement_theta_min 2.2
_cell_volume 2318.7(13)
_computing_cell_refinement 'HKL DENZO (Otwinowski & Minor, 1997)'
_computing_data_collection 'COLLECT (Hooft, 1998)'
_computing_data_reduction 'SCALEPACK (Otwinowski & Minor, 1997)'
_computing_molecular_graphics 'ORTEPII (Johnson, 1976)'
_computing_publication_material 'SHELXL-97 (Sheldrick, 1997)'
_computing_structure_refinement 'SHELXL-97 (Sheldrick, 1997)'
_computing_structure_solution 'SAPI91 (Fan, 1991)'
_diffrn_ambient_temperature 173(2)
_diffrn_measured_fraction_theta_full 0.989
_diffrn_measured_fraction_theta_max 0.989
_diffrn_measurement_device_type 'Nonius KappaCCD'
_diffrn_measurement_method ' \w and \f '
_diffrn_radiation_monochromator graphite
_diffrn_radiation_source 'fine-focus sealed tube'
_diffrn_radiation_type MoK\a
_diffrn_radiation_wavelength 0.71073
_diffrn_reflns_av_R_equivalents 0.0379
_diffrn_reflns_av_sigmaI/netI 0.0600
_diffrn_reflns_limit_h_max 13
_diffrn_reflns_limit_h_min -13
_diffrn_reflns_limit_k_max 17
_diffrn_reflns_limit_k_min -17
_diffrn_reflns_limit_l_max 22
_diffrn_reflns_limit_l_min -22
_diffrn_reflns_number 19828
_diffrn_reflns_theta_full 27.5
_diffrn_reflns_theta_max 27.48
_diffrn_reflns_theta_min 2.22
_exptl_absorpt_coefficient_mu 0.068
_exptl_absorpt_correction_T_max 0.9960
_exptl_absorpt_correction_T_min 0.9853
_exptl_absorpt_correction_type multi-scan
_exptl_absorpt_process_details 'SORTAV: (Blessing, 1997)'
_exptl_crystal_colour red
_exptl_crystal_density_diffrn 1.186
_exptl_crystal_description plate
_exptl_crystal_F_000 880
_exptl_crystal_size_max 0.22
_exptl_crystal_size_mid 0.18
_exptl_crystal_size_min 0.06
_refine_diff_density_max 0.350
_refine_diff_density_min -0.242
_refine_diff_density_rms 0.042
_refine_ls_extinction_method none
_refine_ls_goodness_of_fit_ref 1.014
_refine_ls_hydrogen_treatment constr
_refine_ls_matrix_type full
_refine_ls_number_parameters 577
_refine_ls_number_reflns 10503
_refine_ls_number_restraints 0
_refine_ls_restrained_S_all 1.014
_refine_ls_R_factor_all 0.0999
_refine_ls_R_factor_gt 0.0553
_refine_ls_shift/su_max 0.001
_refine_ls_shift/su_mean 0.000
_refine_ls_structure_factor_coef Fsqd
_refine_ls_weighting_details 'calc w=1/[\s^2^(Fo^2^)+(0.0733P)^2^+0.4900P] where P=(Fo^2^+2Fc^2^)/3'
_refine_ls_weighting_scheme calc
_refine_ls_wR_factor_gt 0.1288
_refine_ls_wR_factor_ref 0.1546
_reflns_number_gt 6796
_reflns_number_total 10503
_reflns_threshold_expression >2sigma(I)
_cod_data_source_file ja063519psi20060627_120634.cif
_cod_data_source_block Compound_I
_cod_database_code 4110825

loop_
_symmetry_equiv_pos_as_xyz
'x, y, z'
'-x, -y, -z'

loop_
_atom_site_label
_atom_site_type_symbol
_atom_site_fract_x
_atom_site_fract_y
_atom_site_fract_z
_atom_site_U_iso_or_equiv
_atom_site_adp_type
_atom_site_occupancy
_atom_site_symmetry_multiplicity
_atom_site_calc_flag
_atom_site_refinement_flags
N1 N 0.29902(13) 0.00356(10) 0.65911(8) 0.0291(3) Uani 1 1 d .
N2 N 0.40585(13) -0.05818(10) 0.64051(8) 0.0291(3) Uani 1 1 d .
N3 N 0.77831(13) -0.42752(10) 0.64797(8) 0.0299(3) Uani 1 1 d .
N4 N 0.88549(13) -0.37494(10) 0.62915(8) 0.0293(3) Uani 1 1 d .
C1 C 0.17201(16) -0.03506(12) 0.61686(10) 0.0306(4) Uani 1 1 d .
C2 C 0.05919(17) -0.01731(13) 0.65550(12) 0.0366(4) Uani 1 1 d .
H2 H 0.0682 0.0212 0.7104 0.044 Uiso 1 1 d R
C3 C -0.06394(19) -0.05531(14) 0.61439(13) 0.0446(5) Uani 1 1 d .
H3 H -0.1418 -0.0419 0.6407 0.054 Uiso 1 1 d R
C4 C -0.07493(19) -0.11243(14) 0.53592(13) 0.0469(5) Uani 1 1 d .
H4 H -0.1601 -0.1387 0.5070 0.056 Uiso 1 1 d R
C5 C 0.03701(19) -0.13219(13) 0.49837(12) 0.0405(5) Uani 1 1 d .
H5 H 0.0294 -0.1722 0.4441 0.049 Uiso 1 1 d R
C6 C 0.16307(17) -0.09466(12) 0.53828(11) 0.0335(4) Uani 1 1 d .
C7 C 0.28551(18) -0.11391(12) 0.50280(10) 0.0332(4) Uani 1 1 d .
C8 C 0.2900(2) -0.14750(13) 0.41953(11) 0.0424(5) Uani 1 1 d .
H8 H 0.2089 -0.1601 0.3821 0.051 Uiso 1 1 d R
C9 C 0.4098(2) -0.16273(13) 0.38941(11) 0.0446(5) Uani 1 1 d .
H9 H 0.4103 -0.1873 0.3322 0.054 Uiso 1 1 d R
C10 C 0.5280(2) -0.14339(13) 0.44208(11) 0.0388(4) Uani 1 1 d .
H10 H 0.6109 -0.1536 0.4209 0.047 Uiso 1 1 d R
C11 C 0.52691(18) -0.10941(12) 0.52433(10) 0.0338(4) Uani 1 1 d .
H11 H 0.6086 -0.0949 0.5611 0.041 Uiso 1 1 d R
C12 C 0.40658(17) -0.09608(11) 0.55549(10) 0.0299(4) Uani 1 1 d .
C13 C 0.22472(17) 0.17454(13) 0.73513(11) 0.0360(4) Uani 1 1 d .
H13 H 0.1415 0.1711 0.7002 0.043 Uiso 1 1 d R
C14 C 0.25939(18) 0.25534(13) 0.79620(11) 0.0379(4) Uani 1 1 d .
H14 H 0.2037 0.3113 0.8021 0.045 Uiso 1 1 d R
C15 C 0.37861(17) 0.26398(13) 0.85484(11) 0.0359(4) Uani 1 1 d .
C16 C 0.46544(17) 0.18970(13) 0.85013(11) 0.0347(4) Uani 1 1 d .
H16 H 0.5435 0.1964 0.8898 0.042 Uiso 1 1 d R
C17 C 0.44675(16) 0.09993(12) 0.78736(10) 0.0298(4) Uani 1 1 d .
C18 C 0.53144(16) 0.02049(12) 0.78220(10) 0.0294(4) Uani 1 1 d .
C19 C 0.64279(16) 0.01431(13) 0.84241(10) 0.0326(4) Uani 1 1 d .
H19 H 0.6573 0.0633 0.8927 0.039 Uiso 1 1 d R
C20 C 0.73118(17) -0.05932(13) 0.83209(10) 0.0331(4) Uani 1 1 d .
C21 C 0.71539(18) -0.13729(13) 0.75856(11) 0.0354(4) Uani 1 1 d .
H21 H 0.7762 -0.1902 0.7533 0.042 Uiso 1 1 d R
C22 C 0.61850(17) -0.14055(12) 0.69498(10) 0.0319(4) Uani 1 1 d .
H22 H 0.6160 -0.1919 0.6465 0.038 Uiso 1 1 d R
C23 C 0.40339(19) 0.35846(13) 0.92061(12) 0.0422(5) Uani 1 1 d .
H23 H 0.4856 0.3513 0.9534 0.051 Uiso 1 1 d R
C24 C 0.4169(2) 0.44881(15) 0.88445(15) 0.0577(6) Uani 1 1 d .
H24A H 0.4331 0.5075 0.9273 0.069 Uiso 1 1 d R
H24B H 0.3359 0.4544 0.8499 0.069 Uiso 1 1 d R
H24C H 0.4896 0.4410 0.8532 0.069 Uiso 1 1 d R
C25 C 0.2968(2) 0.37323(16) 0.97627(13) 0.0518(5) Uani 1 1 d .
H25A H 0.3158 0.4336 1.0171 0.062 Uiso 1 1 d R
H25B H 0.2957 0.3183 1.0018 0.062 Uiso 1 1 d R
H25C H 0.2117 0.3762 0.9450 0.062 Uiso 1 1 d R
C26 C 0.84790(19) -0.06062(14) 0.89746(12) 0.0423(5) Uani 1 1 d .
H26 H 0.8468 0.0000 0.9377 0.051 Uiso 1 1 d R
C27 C 0.8343(3) -0.1474(2) 0.93738(16) 0.0770(8) Uani 1 1 d .
H27A H 0.9088 -0.1460 0.9788 0.092 Uiso 1 1 d R
H27B H 0.8322 -0.2080 0.8967 0.092 Uiso 1 1 d R
H27C H 0.7534 -0.1435 0.9611 0.092 Uiso 1 1 d R
C28 C 0.9801(2) -0.05950(19) 0.86515(14) 0.0632(7) Uani 1 1 d .
H28A H 1.0524 -0.0595 0.9077 0.076 Uiso 1 1 d R
H28B H 0.9878 -0.0009 0.8447 0.076 Uiso 1 1 d R
H28C H 0.9830 -0.1170 0.8220 0.076 Uiso 1 1 d R
C29 C 0.65048(17) -0.40690(12) 0.61119(10) 0.0313(4) Uani 1 1 d .
C30 C 0.54109(17) -0.40678(13) 0.65263(12) 0.0375(4) Uani 1 1 d .
H30 H 0.5536 -0.4207 0.7057 0.045 Uiso 1 1 d R
C31 C 0.41698(19) -0.38695(13) 0.61719(13) 0.0446(5) Uani 1 1 d .
H31 H 0.3411 -0.3884 0.6450 0.054 Uiso 1 1 d R
C32 C 0.40085(19) -0.36450(13) 0.54148(14) 0.0476(5) Uani 1 1 d .
H32 H 0.3142 -0.3511 0.5171 0.057 Uiso 1 1 d R
C33 C 0.50937(19) -0.36174(13) 0.50136(12) 0.0416(5) Uani 1 1 d .
H33 H 0.4987 -0.3460 0.4490 0.050 Uiso 1 1 d R
C34 C 0.63644(17) -0.38205(12) 0.53552(11) 0.0335(4) Uani 1 1 d .
C35 C 0.75580(18) -0.37982(12) 0.49661(10) 0.0337(4) Uani 1 1 d .
C36 C 0.7535(2) -0.38272(13) 0.41397(11) 0.0437(5) Uani 1 1 d .
H36 H 0.6698 -0.3851 0.3797 0.052 Uiso 1 1 d R
C37 C 0.8702(2) -0.38365(14) 0.38044(12) 0.0493(5) Uani 1 1 d .
H37 H 0.8684 -0.3837 0.3241 0.059 Uiso 1 1 d R
C38 C 0.9916(2) -0.38291(13) 0.42865(11) 0.0420(5) Uani 1 1 d .
H38 H 1.0723 -0.3846 0.4049 0.050 Uiso 1 1 d R
C39 C 0.99662(19) -0.38043(12) 0.51027(11) 0.0356(4) Uani 1 1 d .
H39 H 1.0810 -0.3811 0.5431 0.043 Uiso 1 1 d R
C40 C 0.87971(17) -0.37653(11) 0.54481(10) 0.0303(4) Uani 1 1 d .
C41 C 0.70465(18) -0.56267(13) 0.72014(11) 0.0364(4) Uani 1 1 d .
H41 H 0.6167 -0.5731 0.6902 0.044 Uiso 1 1 d R
C42 C 0.74476(18) -0.61879(14) 0.77343(11) 0.0387(4) Uani 1 1 d .
H42 H 0.6868 -0.6708 0.7798 0.046 Uiso 1 1 d R
C43 C 0.87310(18) -0.60593(14) 0.82386(11) 0.0381(4) Uani 1 1 d .
C44 C 0.96135(17) -0.53252(14) 0.82110(11) 0.0368(4) Uani 1 1 d .
H44 H 1.0446 -0.5231 0.8565 0.044 Uiso 1 1 d R
C45 C 0.93579(17) -0.46727(13) 0.76645(10) 0.0322(4) Uani 1 1 d .
C46 C 1.02067(16) -0.38782(13) 0.76451(10) 0.0318(4) Uani 1 1 d .
C47 C 1.13588(17) -0.35302(14) 0.82372(11) 0.0365(4) Uani 1 1 d .
H47 H 1.1537 -0.3804 0.8708 0.044 Uiso 1 1 d R
C48 C 1.22330(17) -0.28182(14) 0.81624(11) 0.0367(4) Uani 1 1 d .
C49 C 1.20531(17) -0.23847(13) 0.74614(11) 0.0362(4) Uani 1 1 d .
H49 H 1.2669 -0.1874 0.7421 0.043 Uiso 1 1 d R
C50 C 1.10467(17) -0.26566(12) 0.68359(11) 0.0335(4) Uani 1 1 d .
H50 H 1.1003 -0.2365 0.6374 0.040 Uiso 1 1 d R
C51 C 0.9068(2) -0.67682(16) 0.87851(13) 0.0476(5) Uani 1 1 d .
H51 H 0.9994 -0.6644 0.8997 0.057 Uiso 1 1 d R
C52 C 0.8248(3) -0.65933(19) 0.94808(13) 0.0645(6) Uani 1 1 d .
H52A H 0.8479 -0.7049 0.9820 0.077 Uiso 1 1 d R
H52B H 0.7319 -0.6686 0.9267 0.077 Uiso 1 1 d R
H52C H 0.8426 -0.5927 0.9795 0.077 Uiso 1 1 d R
C53 C 0.8917(3) -0.78476(17) 0.83274(16) 0.0660(7) Uani 1 1 d .
H53A H 0.9140 -0.8269 0.8697 0.079 Uiso 1 1 d R
H53B H 0.9503 -0.7958 0.7922 0.079 Uiso 1 1 d R
H53C H 0.8014 -0.7995 0.8070 0.079 Uiso 1 1 d R
C54 C 1.34318(18) -0.24794(16) 0.88117(12) 0.0448(5) Uani 1 1 d .
H54 H 1.3336 -0.2814 0.9237 0.054 Uiso 1 1 d R
C55 C 1.3496(2) -0.13663(17) 0.91643(14) 0.0620(6) Uani 1 1 d .
H55A H 1.4261 -0.1186 0.9572 0.074 Uiso 1 1 d R
H55B H 1.2705 -0.1178 0.9402 0.074 Uiso 1 1 d R
H55C H 1.3560 -0.1032 0.8735 0.074 Uiso 1 1 d R
C56 C 1.4714(2) -0.28118(19) 0.84940(13) 0.0562(6) Uani 1 1 d .
H56A H 1.5454 -0.2597 0.8914 0.067 Uiso 1 1 d R
H56B H 1.4811 -0.2524 0.8042 0.067 Uiso 1 1 d R
H56C H 1.4687 -0.3521 0.8320 0.067 Uiso 1 1 d R
B1 B 0.32027(19) 0.08991(14) 0.72504(12) 0.0310(4) Uani 1 1 d .
B2 B 0.51503(19) -0.06077(14) 0.70285(11) 0.0291(4) Uani 1 1 d .
B3 B 0.80295(19) -0.48347(14) 0.70944(12) 0.0316(4) Uani 1 1 d .
B4 B 0.99994(19) -0.34268(14) 0.68994(12) 0.0307(4) Uani 1 1 d .

loop_
_atom_site_aniso_label
_atom_site_aniso_U_11
_atom_site_aniso_U_22
_atom_site_aniso_U_33
_atom_site_aniso_U_23
_atom_site_aniso_U_13
_atom_site_aniso_U_12
N1 0.0273(7) 0.0284(7) 0.0310(8) 0.0065(6) 0.0023(6) 0.0006(6)
N2 0.0303(7) 0.0264(7) 0.0295(8) 0.0052(6) 0.0029(6) 0.0000(6)
N3 0.0272(7) 0.0305(7) 0.0311(8) 0.0057(6) 0.0037(6) -0.0009(6)
N4 0.0308(7) 0.0287(7) 0.0282(7) 0.0062(6) 0.0045(6) -0.0003(6)
C1 0.0303(9) 0.0264(8) 0.0350(9) 0.0113(7) -0.0028(7) -0.0030(7)
C2 0.0328(9) 0.0336(9) 0.0446(11) 0.0143(8) 0.0008(8) -0.0022(7)
C3 0.0307(10) 0.0418(11) 0.0640(14) 0.0204(10) 0.0016(9) -0.0023(8)
C4 0.0360(11) 0.0384(10) 0.0626(14) 0.0164(10) -0.0134(10) -0.0082(8)
C5 0.0442(11) 0.0303(9) 0.0435(11) 0.0116(8) -0.0110(9) -0.0054(8)
C6 0.0374(10) 0.0262(8) 0.0356(10) 0.0113(7) -0.0059(8) -0.0038(7)
C7 0.0429(10) 0.0226(8) 0.0326(9) 0.0067(7) -0.0002(8) -0.0030(7)
C8 0.0587(13) 0.0324(9) 0.0317(10) 0.0056(8) -0.0058(9) -0.0045(9)
C9 0.0707(14) 0.0339(10) 0.0278(10) 0.0039(8) 0.0071(9) 0.0002(9)
C10 0.0557(12) 0.0293(9) 0.0333(10) 0.0069(7) 0.0130(9) 0.0014(8)
C11 0.0422(10) 0.0260(8) 0.0337(10) 0.0082(7) 0.0047(8) -0.0013(7)
C12 0.0396(10) 0.0217(8) 0.0278(9) 0.0062(6) 0.0023(7) -0.0035(7)
C13 0.0303(9) 0.0375(10) 0.0374(10) 0.0066(8) -0.0014(8) 0.0025(8)
C14 0.0349(10) 0.0328(9) 0.0424(11) 0.0038(8) 0.0009(8) 0.0064(8)
C15 0.0336(10) 0.0306(9) 0.0390(10) 0.0007(7) 0.0018(8) 0.0006(7)
C16 0.0290(9) 0.0347(9) 0.0351(10) 0.0004(7) -0.0013(7) 0.0003(7)
C17 0.0289(9) 0.0290(8) 0.0307(9) 0.0047(7) 0.0045(7) -0.0018(7)
C18 0.0274(8) 0.0304(8) 0.0302(9) 0.0067(7) 0.0040(7) -0.0002(7)
C19 0.0318(9) 0.0340(9) 0.0291(9) 0.0024(7) 0.0020(7) 0.0003(7)
C20 0.0317(9) 0.0345(9) 0.0320(9) 0.0067(7) 0.0022(7) 0.0022(7)
C21 0.0361(10) 0.0322(9) 0.0373(10) 0.0072(8) 0.0044(8) 0.0052(7)
C22 0.0363(9) 0.0256(8) 0.0323(9) 0.0037(7) 0.0049(7) 0.0001(7)
C23 0.0345(10) 0.0342(10) 0.0486(12) -0.0051(8) -0.0028(8) 0.0043(8)
C24 0.0565(14) 0.0382(11) 0.0709(16) -0.0034(10) 0.0096(12) -0.0052(10)
C25 0.0482(12) 0.0505(12) 0.0480(12) -0.0036(10) 0.0011(10) 0.0044(10)
C26 0.0390(10) 0.0434(11) 0.0399(11) 0.0047(8) -0.0034(8) 0.0091(8)
C27 0.0887(19) 0.0736(17) 0.0669(17) 0.0339(14) -0.0257(14) -0.0015(15)
C28 0.0385(12) 0.0776(16) 0.0597(15) -0.0070(12) -0.0046(10) 0.0127(11)
C29 0.0310(9) 0.0238(8) 0.0347(9) 0.0009(7) -0.0015(7) 0.0008(7)
C30 0.0327(10) 0.0313(9) 0.0451(11) 0.0021(8) 0.0052(8) 0.0004(7)
C31 0.0316(10) 0.0321(10) 0.0649(14) 0.0016(9) 0.0043(9) 0.0011(8)
C32 0.0339(10) 0.0306(10) 0.0705(15) 0.0060(9) -0.0107(10) 0.0013(8)
C33 0.0414(11) 0.0275(9) 0.0494(12) 0.0066(8) -0.0127(9) -0.0031(8)
C34 0.0375(10) 0.0211(8) 0.0369(10) 0.0021(7) -0.0043(8) -0.0024(7)
C35 0.0444(10) 0.0217(8) 0.0323(9) 0.0044(7) -0.0008(8) 0.0004(7)
C36 0.0602(13) 0.0349(10) 0.0327(10) 0.0075(8) -0.0045(9) -0.0005(9)
C37 0.0807(16) 0.0376(11) 0.0304(10) 0.0082(8) 0.0099(10) 0.0010(10)
C38 0.0601(13) 0.0304(9) 0.0378(11) 0.0054(8) 0.0187(10) 0.0043(9)
C39 0.0453(11) 0.0262(8) 0.0359(10) 0.0057(7) 0.0105(8) 0.0020(8)
C40 0.0402(10) 0.0214(8) 0.0287(9) 0.0050(6) 0.0044(7) 0.0014(7)
C41 0.0305(9) 0.0408(10) 0.0365(10) 0.0088(8) 0.0001(8) -0.0033(8)
C42 0.0377(10) 0.0407(10) 0.0387(10) 0.0117(8) 0.0051(8) -0.0065(8)
C43 0.0362(10) 0.0437(10) 0.0369(10) 0.0141(8) 0.0059(8) -0.0018(8)
C44 0.0302(9) 0.0468(11) 0.0339(10) 0.0129(8) -0.0002(7) -0.0020(8)
C45 0.0303(9) 0.0359(9) 0.0306(9) 0.0072(7) 0.0063(7) -0.0001(7)
C46 0.0280(9) 0.0352(9) 0.0312(9) 0.0053(7) 0.0046(7) 0.0001(7)
C47 0.0335(9) 0.0428(10) 0.0327(10) 0.0102(8) 0.0004(7) -0.0011(8)
C48 0.0301(9) 0.0409(10) 0.0372(10) 0.0058(8) 0.0038(8) -0.0017(8)
C49 0.0317(9) 0.0350(9) 0.0410(10) 0.0049(8) 0.0088(8) -0.0043(8)
C50 0.0347(9) 0.0316(9) 0.0349(10) 0.0078(7) 0.0070(8) 0.0018(7)
C51 0.0381(11) 0.0572(13) 0.0536(13) 0.0287(10) 0.0009(9) -0.0054(9)
C52 0.0876(18) 0.0669(15) 0.0454(13) 0.0235(11) 0.0139(12) -0.0004(13)
C53 0.0712(16) 0.0560(14) 0.0839(18) 0.0338(13) 0.0251(14) 0.0174(12)
C54 0.0360(10) 0.0596(13) 0.0371(11) 0.0096(9) 0.0024(8) -0.0102(9)
C55 0.0570(14) 0.0672(15) 0.0483(13) -0.0079(11) -0.0034(11) -0.0057(12)
C56 0.0396(12) 0.0784(16) 0.0489(13) 0.0152(11) -0.0005(10) -0.0015(11)
B1 0.0322(10) 0.0287(10) 0.0321(10) 0.0075(8) 0.0041(8) -0.0022(8)
B2 0.0293(10) 0.0283(9) 0.0299(10) 0.0073(8) 0.0037(8) -0.0047(8)
B3 0.0314(10) 0.0334(10) 0.0289(10) 0.0051(8) 0.0039(8) 0.0016(8)
B4 0.0294(10) 0.0286(9) 0.0331(10) 0.0037(8) 0.0068(8) 0.0022(8)

loop_
_atom_type_symbol
_atom_type_description
_atom_type_scat_dispersion_real
_atom_type_scat_dispersion_imag
_atom_type_scat_source
C C 0.0033 0.0016 'International Tables Vol C Tables 4.2.6.8 and 6.1.1.4'
H H 0.0000 0.0000 'International Tables Vol C Tables 4.2.6.8 and 6.1.1.4'
N N 0.0061 0.0033 'International Tables Vol C Tables 4.2.6.8 and 6.1.1.4'
B B 0.0013 0.0007 'International Tables Vol C Tables 4.2.6.8 and 6.1.1.4'

loop_
_geom_angle_atom_site_label_1
_geom_angle_atom_site_label_2
_geom_angle_atom_site_label_3
_geom_angle
N2 N1 C1 114.72(13)
N2 N1 B1 119.87(13)
C1 N1 B1 124.72(15)
N1 N2 C12 113.94(13)
N1 N2 B2 119.49(13)
C12 N2 B2 125.15(14)
N4 N3 C29 114.49(13)
N4 N3 B3 119.30(13)
C29 N3 B3 125.51(14)
N3 N4 C40 114.13(12)
N3 N4 B4 119.44(13)
C40 N4 B4 125.20(14)
C2 C1 C6 120.70(16)
C2 C1 N1 119.85(15)
C6 C1 N1 119.38(15)
C3 C2 C1 119.69(18)
C3 C2 H2 121.0
C1 C2 H2 119.3
C4 C3 C2 120.30(19)
C4 C3 H3 120.1
C2 C3 H3 119.6
C5 C4 C3 120.08(17)
C5 C4 H4 119.2
C3 C4 H4 120.7
C4 C5 C6 121.01(18)
C4 C5 H5 120.0
C6 C5 H5 119.0
C1 C6 C5 118.16(17)
C1 C6 C7 117.94(15)
C5 C6 C7 123.90(17)
C8 C7 C12 118.16(17)
C8 C7 C6 124.02(17)
C12 C7 C6 117.80(15)
C9 C8 C7 121.26(18)
C9 C8 H8 118.8
C7 C8 H8 120.0
C10 C9 C8 119.74(17)
C10 C9 H9 120.5
C8 C9 H9 119.7
C11 C10 C9 120.39(18)
C11 C10 H10 120.1
C9 C10 H10 119.5
C10 C11 C12 120.30(17)
C10 C11 H11 120.8
C12 C11 H11 118.9
C11 C12 C7 120.12(15)
C11 C12 N2 120.14(15)
C7 C12 N2 119.62(15)
C14 C13 B1 118.01(16)
C14 C13 H13 120.2
B1 C13 H13 121.8
C13 C14 C15 123.81(17)
C13 C14 H14 119.8
C15 C14 H14 116.4
C16 C15 C14 120.66(16)
C16 C15 C23 121.46(16)
C14 C15 C23 117.88(16)
C15 C16 C17 122.99(16)
C15 C16 H16 119.6
C17 C16 H16 117.4
C18 C17 C16 124.58(15)
C18 C17 B1 118.60(15)
C16 C17 B1 116.73(15)
C17 C18 C19 124.39(15)
C17 C18 B2 118.28(15)
C19 C18 B2 116.97(15)
C20 C19 C18 123.01(16)
C20 C19 H19 117.0
C18 C19 H19 120.0
C19 C20 C21 120.60(16)
C19 C20 C26 120.39(16)
C21 C20 C26 119.01(16)
C22 C21 C20 123.74(16)
C22 C21 H21 116.7
C20 C21 H21 119.5
C21 C22 B2 118.32(16)
C21 C22 H22 120.1
B2 C22 H22 121.6
C15 C23 C25 112.38(16)
C15 C23 C24 111.38(17)
C25 C23 C24 110.44(17)
C15 C23 H23 106.5
C25 C23 H23 106.9
C24 C23 H23 109.1
C23 C24 H24A 109.7
C23 C24 H24B 109.1
H24A C24 H24B 109.5
C23 C24 H24C 109.6
H24A C24 H24C 109.5
H24B C24 H24C 109.5
C23 C25 H25A 110.1
C23 C25 H25B 108.8
H25A C25 H25B 109.5
C23 C25 H25C 109.5
H25A C25 H25C 109.5
H25B C25 H25C 109.5
C28 C26 C20 111.78(17)
C28 C26 C27 111.47(19)
C20 C26 C27 111.55(17)
C28 C26 H26 106.6
C20 C26 H26 106.4
C27 C26 H26 108.7
C26 C27 H27A 109.8
C26 C27 H27B 108.7
H27A C27 H27B 109.5
C26 C27 H27C 109.9
H27A C27 H27C 109.5
H27B C27 H27C 109.5
C26 C28 H28A 110.3
C26 C28 H28B 108.8
H28A C28 H28B 109.5
C26 C28 H28C 109.3
H28A C28 H28C 109.5
H28B C28 H28C 109.5
C30 C29 C34 120.29(16)
C30 C29 N3 119.74(16)
C34 C29 N3 119.89(15)
C31 C30 C29 119.95(18)
C31 C30 H30 121.0
C29 C30 H30 119.1
C30 C31 C32 120.41(19)
C30 C31 H31 120.2
C32 C31 H31 119.4
C33 C32 C31 119.80(18)
C33 C32 H32 120.2
C31 C32 H32 120.0
C32 C33 C34 121.14(19)
C32 C33 H33 120.1
C34 C33 H33 118.8
C33 C34 C29 118.33(17)
C33 C34 C35 124.00(17)
C29 C34 C35 117.67(15)
C36 C35 C40 118.26(17)
C36 C35 C34 123.86(17)
C40 C35 C34 117.88(15)
C37 C36 C35 120.92(19)
C37 C36 H36 119.3
C35 C36 H36 119.7
C36 C37 C38 119.97(18)
C36 C37 H37 120.7
C38 C37 H37 119.3
C39 C38 C37 120.24(19)
C39 C38 H38 120.1
C37 C38 H38 119.7
C38 C39 C40 120.02(18)
C38 C39 H39 119.8
C40 C39 H39 120.2
C39 C40 C35 120.52(16)
C39 C40 N4 119.74(15)
C35 C40 N4 119.64(15)
C42 C41 B3 118.25(16)
C42 C41 H41 119.9
B3 C41 H41 121.9
C41 C42 C43 123.95(16)
C41 C42 H42 120.2
C43 C42 H42 115.9
C44 C43 C42 120.55(16)
C44 C43 C51 121.22(16)
C42 C43 C51 118.22(15)
C43 C44 C45 122.73(16)
C43 C44 H44 119.6
C45 C44 H44 117.6
C46 C45 C44 124.54(16)
C46 C45 B3 118.11(15)
C44 C45 B3 117.28(15)
C45 C46 C47 124.06(16)
C45 C46 B4 118.22(15)
C47 C46 B4 117.32(15)
C48 C47 C46 122.71(17)
C48 C47 H47 117.3
C46 C47 H47 120.0
C47 C48 C49 120.68(16)
C47 C48 C54 120.19(17)
C49 C48 C54 119.12(15)
C50 C49 C48 123.88(16)
C50 C49 H49 116.4
C48 C49 H49 119.8
C49 C50 B4 117.91(16)
C49 C50 H50 120.1
B4 C50 H50 122.0
C43 C51 C52 111.39(18)
C43 C51 C53 112.81(18)
C52 C51 C53 110.20(18)
C43 C51 H51 106.3
C52 C51 H51 109.5
C53 C51 H51 106.3
C51 C52 H52A 110.0
C51 C52 H52B 109.5
H52A C52 H52B 109.5
C51 C52 H52C 108.9
H52A C52 H52C 109.5
H52B C52 H52C 109.5
C51 C53 H53A 109.9
C51 C53 H53B 109.1
H53A C53 H53B 109.5
C51 C53 H53C 109.4
H53A C53 H53C 109.5
H53B C53 H53C 109.5
C56 C54 C55 110.95(17)
C56 C54 C48 111.17(16)
C55 C54 C48 112.68(18)
C56 C54 H54 106.7
C55 C54 H54 108.8
C48 C54 H54 106.2
C54 C55 H55A 109.9
C54 C55 H55B 109.7
H55A C55 H55B 109.5
C54 C55 H55C 108.8
H55A C55 H55C 109.5
H55B C55 H55C 109.5
C54 C56 H56A 109.8
C54 C56 H56B 108.8
H56A C56 H56B 109.5
C54 C56 H56C 109.8
H56A C56 H56C 109.5
H56B C56 H56C 109.5
N1 B1 C13 123.09(16)
N1 B1 C17 119.15(16)
C13 B1 C17 117.73(16)
N2 B2 C22 123.33(15)
N2 B2 C18 119.39(16)
C22 B2 C18 117.28(15)
N3 B3 C41 123.46(16)
N3 B3 C45 119.54(15)
C41 B3 C45 116.97(15)
N4 B4 C50 123.31(16)
N4 B4 C46 119.29(15)
C50 B4 C46 117.40(16)

loop_
_geom_bond_atom_site_label_1
_geom_bond_atom_site_label_2
_geom_bond_distance
N1 N2 1.414(2)
N1 C1 1.425(2)
N1 B1 1.439(2)
N2 C12 1.429(2)
N2 B2 1.436(2)
N3 N4 1.4150(18)
N3 C29 1.425(2)
N3 B3 1.437(2)
N4 C40 1.428(2)
N4 B4 1.443(2)
C1 C2 1.394(3)
C1 C6 1.399(2)
C2 C3 1.384(2)
C2 H2 0.9600
C3 C4 1.384(3)
C3 H3 0.9601
C4 C5 1.379(3)
C4 H4 0.9600
C5 C6 1.402(2)
C5 H5 0.9599
C6 C7 1.456(3)
C7 C8 1.400(3)
C7 C12 1.406(2)
C8 C9 1.383(3)
C8 H8 0.9599
C9 C10 1.383(3)
C9 H9 0.9600
C10 C11 1.378(2)
C10 H10 0.9600
C11 C12 1.395(2)
C11 H11 0.9600
C13 C14 1.354(3)
C13 B1 1.525(3)
C13 H13 0.9599
C14 C15 1.448(2)
C14 H14 0.9602
C15 C16 1.359(2)
C15 C23 1.515(2)
C16 C17 1.440(2)
C16 H16 0.9599
C17 C18 1.399(2)
C17 B1 1.537(3)
C18 C19 1.439(2)
C18 B2 1.543(3)
C19 C20 1.364(2)
C19 H19 0.9600
C20 C21 1.450(2)
C20 C26 1.517(2)
C21 C22 1.355(2)
C21 H21 0.9601
C22 B2 1.530(3)
C22 H22 0.9599
C23 C25 1.519(3)
C23 C24 1.529(3)
C23 H23 0.9599
C24 H24A 0.9600
C24 H24B 0.9599
C24 H24C 0.9600
C25 H25A 0.9599
C25 H25B 0.9600
C25 H25C 0.9600
C26 C28 1.519(3)
C26 C27 1.525(3)
C26 H26 0.9600
C27 H27A 0.9600
C27 H27B 0.9601
C27 H27C 0.9601
C28 H28A 0.9601
C28 H28B 0.9599
C28 H28C 0.9599
C29 C30 1.394(2)
C29 C34 1.400(2)
C30 C31 1.381(3)
C30 H30 0.9600
C31 C32 1.385(3)
C31 H31 0.9599
C32 C33 1.378(3)
C32 H32 0.9600
C33 C34 1.401(3)
C33 H33 0.9601
C34 C35 1.461(3)
C35 C36 1.399(3)
C35 C40 1.402(2)
C36 C37 1.383(3)
C36 H36 0.9600
C37 C38 1.385(3)
C37 H37 0.9599
C38 C39 1.380(3)
C38 H38 0.9600
C39 C40 1.391(2)
C39 H39 0.9600
C41 C42 1.351(3)
C41 B3 1.534(3)
C41 H41 0.9600
C42 C43 1.447(3)
C42 H42 0.9599
C43 C44 1.362(2)
C43 C51 1.513(3)
C44 C45 1.441(2)
C44 H44 0.9599
C45 C46 1.401(2)
C45 B3 1.536(3)
C46 C47 1.440(2)
C46 B4 1.532(3)
C47 C48 1.360(2)
C47 H47 0.9601
C48 C49 1.447(3)
C48 C54 1.524(2)
C49 C50 1.358(2)
C49 H49 0.9599
C50 B4 1.531(3)
C50 H50 0.9600
C51 C52 1.517(3)
C51 C53 1.521(3)
C51 H51 0.9599
C52 H52A 0.9600
C52 H52B 0.9599
C52 H52C 0.9600
C53 H53A 0.9600
C53 H53B 0.9600
C53 H53C 0.9600
C54 C56 1.513(3)
C54 C55 1.523(3)
C54 H54 0.9600
C55 H55A 0.9600
C55 H55B 0.9599
C55 H55C 0.9601
C56 H56A 0.9599
C56 H56B 0.9600
C56 H56C 0.9600

loop_
_geom_torsion_atom_site_label_1
_geom_torsion_atom_site_label_2
_geom_torsion_atom_site_label_3
_geom_torsion_atom_site_label_4
_geom_torsion
C1 N1 N2 C12 47.34(17)
B1 N1 N2 C12 -141.73(14)
C1 N1 N2 B2 -145.61(14)
B1 N1 N2 B2 25.3(2)
C29 N3 N4 C40 -47.04(18)
B3 N3 N4 C40 142.01(15)
C29 N3 N4 B4 144.96(15)
B3 N3 N4 B4 -26.0(2)
N2 N1 C1 C2 144.56(15)
B1 N1 C1 C2 -25.9(2)
N2 N1 C1 C6 -32.3(2)
B1 N1 C1 C6 157.31(16)
C6 C1 C2 C3 -3.0(3)
N1 C1 C2 C3 -179.73(15)
C1 C2 C3 C4 1.4(3)
C2 C3 C4 C5 0.3(3)
C3 C4 C5 C6 -0.4(3)
C2 C1 C6 C5 2.8(2)
N1 C1 C6 C5 179.58(14)
C2 C1 C6 C7 -177.27(15)
N1 C1 C6 C7 -0.5(2)
C4 C5 C6 C1 -1.1(3)
C4 C5 C6 C7 178.96(16)
C1 C6 C7 C8 -161.52(16)
C5 C6 C7 C8 18.4(3)
C1 C6 C7 C12 17.4(2)
C5 C6 C7 C12 -162.63(16)
C12 C7 C8 C9 -0.1(3)
C6 C7 C8 C9 178.82(16)
C7 C8 C9 C10 -0.8(3)
C8 C9 C10 C11 0.2(3)
C9 C10 C11 C12 1.3(3)
C10 C11 C12 C7 -2.3(2)
C10 C11 C12 N2 -178.22(14)
C8 C7 C12 C11 1.7(2)
C6 C7 C12 C11 -177.37(14)
C8 C7 C12 N2 177.64(14)
C6 C7 C12 N2 -1.4(2)
N1 N2 C12 C11 145.03(14)
B2 N2 C12 C11 -21.2(2)
N1 N2 C12 C7 -30.96(19)
B2 N2 C12 C7 162.83(15)
B1 C13 C14 C15 -3.2(3)
C13 C14 C15 C16 1.4(3)
C13 C14 C15 C23 -179.16(18)
C14 C15 C16 C17 1.0(3)
C23 C15 C16 C17 -178.48(17)
C15 C16 C17 C18 -177.65(17)
C15 C16 C17 B1 -1.1(3)
C16 C17 C18 C19 5.2(3)
B1 C17 C18 C19 -171.24(15)
C16 C17 C18 B2 -167.71(15)
B1 C17 C18 B2 15.9(2)
C17 C18 C19 C20 -173.44(16)
B2 C18 C19 C20 -0.5(2)
C18 C19 C20 C21 -0.8(3)
C18 C19 C20 C26 178.99(15)
C19 C20 C21 C22 3.0(3)
C26 C20 C21 C22 -176.79(16)
C20 C21 C22 B2 -3.6(2)
C16 C15 C23 C25 -117.2(2)
C14 C15 C23 C25 63.3(2)
C16 C15 C23 C24 118.3(2)
C14 C15 C23 C24 -61.2(2)
C19 C20 C26 C28 -122.1(2)
C21 C20 C26 C28 57.7(2)
C19 C20 C26 C27 112.3(2)
C21 C20 C26 C27 -67.9(2)
N4 N3 C29 C30 -145.68(15)
B3 N3 C29 C30 24.6(2)
N4 N3 C29 C34 31.1(2)
B3 N3 C29 C34 -158.55(16)
C34 C29 C30 C31 3.3(2)
N3 C29 C30 C31 -179.92(15)
C29 C30 C31 C32 -1.7(3)
C30 C31 C32 C33 -0.1(3)
C31 C32 C33 C34 0.5(3)
C32 C33 C34 C29 1.0(3)
C32 C33 C34 C35 -179.59(16)
C30 C29 C34 C33 -2.9(2)
N3 C29 C34 C33 -179.68(14)
C30 C29 C34 C35 177.68(15)
N3 C29 C34 C35 0.9(2)
C33 C34 C35 C36 -17.2(3)
C29 C34 C35 C36 162.21(16)
C33 C34 C35 C40 164.09(15)
C29 C34 C35 C40 -16.5(2)
C40 C35 C36 C37 0.9(3)
C34 C35 C36 C37 -177.85(17)
C35 C36 C37 C38 0.8(3)
C36 C37 C38 C39 -0.5(3)
C37 C38 C39 C40 -1.4(3)
C38 C39 C40 C35 3.0(2)
C38 C39 C40 N4 179.40(15)
C36 C35 C40 C39 -2.7(2)
C34 C35 C40 C39 176.04(15)
C36 C35 C40 N4 -179.12(15)
C34 C35 C40 N4 -0.3(2)
N3 N4 C40 C39 -144.17(15)
B4 N4 C40 C39 23.0(2)
N3 N4 C40 C35 32.2(2)
B4 N4 C40 C35 -160.57(16)
B3 C41 C42 C43 2.8(3)
C41 C42 C43 C44 1.5(3)
C41 C42 C43 C51 -177.66(19)
C42 C43 C44 C45 -2.8(3)
C51 C43 C44 C45 176.35(18)
C43 C44 C45 C46 176.60(18)
C43 C44 C45 B3 -0.3(3)
C44 C45 C46 C47 -8.5(3)
B3 C45 C46 C47 168.45(17)
C44 C45 C46 B4 164.08(17)
B3 C45 C46 B4 -19.0(2)
C45 C46 C47 C48 173.75(18)
B4 C46 C47 C48 1.2(3)
C46 C47 C48 C49 -1.3(3)
C46 C47 C48 C54 179.81(17)
C47 C48 C49 C50 -1.2(3)
C54 C48 C49 C50 177.70(17)
C48 C49 C50 B4 3.5(3)
C44 C43 C51 C52 110.5(2)
C42 C43 C51 C52 -70.3(2)
C44 C43 C51 C53 -125.0(2)
C42 C43 C51 C53 54.2(2)
C47 C48 C54 C56 110.5(2)
C49 C48 C54 C56 -68.4(2)
C47 C48 C54 C55 -124.2(2)
C49 C48 C54 C55 56.8(2)
N2 N1 B1 C13 162.79(15)
C1 N1 B1 C13 -27.2(2)
N2 N1 B1 C17 -15.3(2)
C1 N1 B1 C17 154.62(15)
C14 C13 B1 N1 -175.41(16)
C14 C13 B1 C17 2.8(2)
C18 C17 B1 N1 -5.7(2)
C16 C17 B1 N1 177.55(15)
C18 C17 B1 C13 176.04(15)
C16 C17 B1 C13 -0.7(2)
N1 N2 B2 C22 165.80(14)
C12 N2 B2 C22 -28.7(2)
N1 N2 B2 C18 -14.5(2)
C12 N2 B2 C18 150.97(15)
C21 C22 B2 N2 -178.23(15)
C21 C22 B2 C18 2.1(2)
C17 C18 B2 N2 -6.4(2)
C19 C18 B2 N2 -179.84(14)
C17 C18 B2 C22 173.29(14)
C19 C18 B2 C22 -0.1(2)
N4 N3 B3 C41 -164.22(16)
C29 N3 B3 C41 25.9(3)
N4 N3 B3 C45 13.6(2)
C29 N3 B3 C45 -156.27(16)
C42 C41 B3 N3 172.20(17)
C42 C41 B3 C45 -5.7(3)
C46 C45 B3 N3 9.4(2)
C44 C45 B3 N3 -173.49(16)
C46 C45 B3 C41 -172.66(16)
C44 C45 B3 C41 4.5(2)
N3 N4 B4 C50 -165.05(15)
C40 N4 B4 C50 28.4(3)
N3 N4 B4 C46 15.8(2)
C40 N4 B4 C46 -150.76(16)
C49 C50 B4 N4 177.53(16)
C49 C50 B4 C46 -3.3(2)
C45 C46 B4 N4 7.3(2)
C47 C46 B4 N4 -179.71(16)
C45 C46 B4 C50 -171.94(16)
C47 C46 B4 C50 1.1(2)
